data_4130460
loop_
_publ_author_name
'Sasaki, Shunsuke'
'Suzuki, Satoshi'
'Sameera, W. M. C.'
'Igawa, Kazunobu'
'Morokuma, Keiji'
'Konishi, Gen-Ichi'

_publ_section_title
;
 Highly Twisted N,N-Dialkylamines as a Design Strategy to Tune Simple
 Aromatic Hydrocarbons as Steric Environment-Sensitive Fluorophores.
;
_journal_issue 26
_journal_name_full 'Journal of the American Chemical Society'
_journal_page_first 8194
_journal_page_last 8206
_journal_paper_doi 10.1021/jacs.6b03749
_journal_volume 138
_journal_year 2016
_chemical_formula_moiety 'C26 H36 N2'
_chemical_formula_sum 'C26 H36 N2'
_chemical_formula_weight 376.58
_chemical_melting_point 449.20(15)
_space_group_crystal_system monoclinic
_space_group_IT_number 14
_space_group_name_Hall '-P 2ybc'
_space_group_name_H-M_alt 'P 1 21/c 1'
_atom_sites_solution_hydrogens geom
_atom_sites_solution_primary direct
_atom_sites_solution_secondary difmap
_cell_angle_alpha 90.0000
_cell_angle_beta 98.268(7)
_cell_angle_gamma 90.0000
_cell_formula_units_Z 2
_cell_length_a 10.6665(3)
_cell_length_b 8.8035(3)
_cell_length_c 11.6426(4)
_cell_measurement_reflns_used 8524
_cell_measurement_temperature 123
_cell_measurement_theta_max 68.10
_cell_measurement_theta_min 3.84
_cell_volume 1081.91(6)
_computing_cell_refinement 'RAPID AUTO'
_computing_data_collection 'RAPID AUTO (Rigaku, ????)'
_computing_data_reduction 'RAPID AUTO'
_computing_molecular_graphics 'CrystalStructure 4.1'
_computing_publication_material 'CrystalStructure 4.1 (Rigaku, 2014)'
_computing_structure_refinement 'SHELXL97 (Sheldrick, 2008)'
_computing_structure_solution 'SIR92 (Altomare, et al., 1994)'
_diffrn_ambient_temperature 123
_diffrn_detector_area_resol_mean 10.000
_diffrn_measured_fraction_theta_full 0.998
_diffrn_measured_fraction_theta_max 0.999
_diffrn_measurement_device_type 'Rigaku R-AXIS RAPID'
_diffrn_measurement_method \w
_diffrn_radiation_type 'Cu K\a'
_diffrn_radiation_wavelength 1.54187
_diffrn_reflns_av_R_equivalents 0.0516
_diffrn_reflns_Laue_measured_fraction_full 0.000
_diffrn_reflns_Laue_measured_fraction_max 0.000
_diffrn_reflns_limit_h_max 12
_diffrn_reflns_limit_h_min -12
_diffrn_reflns_limit_k_max 10
_diffrn_reflns_limit_k_min -10
_diffrn_reflns_limit_l_max 13
_diffrn_reflns_limit_l_min -13
_diffrn_reflns_number 12350
_diffrn_reflns_point_group_measured_fraction_full 0.000
_diffrn_reflns_point_group_measured_fraction_max 0.000
_diffrn_reflns_theta_full 68.100
_diffrn_reflns_theta_max 68.100
_diffrn_reflns_theta_min 4.188
_diffrn_standards_number 0
_exptl_absorpt_coefficient_mu 0.501
_exptl_absorpt_correction_T_max 0.928
_exptl_absorpt_correction_T_min 0.698
_exptl_absorpt_correction_type multi-scan
_exptl_absorpt_process_details 'ABSCOR (Rigaku, 1995)'
_exptl_crystal_colour yellow
_exptl_crystal_density_diffrn 1.156
_exptl_crystal_density_method 'not measured'
_exptl_crystal_description prism
_exptl_crystal_F_000 412.00
_exptl_crystal_size_max 0.250
_exptl_crystal_size_mid 0.200
_exptl_crystal_size_min 0.150
_refine_diff_density_max 0.20
_refine_diff_density_min -0.19
_refine_ls_extinction_method none
_refine_ls_goodness_of_fit_ref 1.000
_refine_ls_hydrogen_treatment constr
_refine_ls_number_parameters 129
_refine_ls_number_reflns 1978
_refine_ls_number_restraints 0
_refine_ls_R_factor_all 0.0654
_refine_ls_R_factor_gt 0.0537
_refine_ls_shift/su_max 0.000
_refine_ls_structure_factor_coef Fsqd
_refine_ls_weighting_details 'w = 1/[\s^2^(Fo^2^)+(0.0910P)^2^+0.4453P] where P=(Fo^2^+2Fc^2^)/3'
_refine_ls_weighting_scheme calc
_refine_ls_wR_factor_gt 0.1474
_refine_ls_wR_factor_ref 0.1557
_reflns_number_gt 1696
_reflns_number_total 1978
_reflns_threshold_expression F^2^>2.0\s(F^2^)
_cod_data_source_file ja6b03749_si_006.cif
_cod_data_source_block BDAApropyl
_cod_depositor_comments
;
The following automatic conversions were performed:

data item '_chemical_melting_point' value '175.9-176.2 degC' was
changed to '449.20(15)' -- it was converted from degrees Celsius(C)
to Kelvins(K), the average value was taken and precision was
estimated.

Automatic conversion script
Id: cif_fix_values 6909 2019-04-08 15:41:33Z antanas 
;
_cod_database_code 4130460

loop_
_symmetry_equiv_pos_site_id
_space_group_symop_operation_xyz
1 +X,+Y,+Z
2 -X,1/2+Y,1/2-Z
3 -X,-Y,-Z
4 +X,1/2-Y,1/2+Z

loop_
_atom_site_label
_atom_site_type_symbol
_atom_site_fract_x
_atom_site_fract_y
_atom_site_fract_z
_atom_site_U_iso_or_equiv
_atom_site_adp_type
_atom_site_occupancy
_atom_site_site_symmetry_multiplicity
_atom_site_calc_flag
_atom_site_refinement_flags
N1 N 0.78001(13) 0.31673(17) 0.43527(13) 0.0209(4) Uani 1 4 d .
C1 C 0.99772(17) 0.3037(2) 0.30468(16) 0.0236(4) Uani 1 4 d .
C2 C 1.09741(17) 0.3017(2) 0.24391(16) 0.0253(5) Uani 1 4 d .
C3 C 1.20312(17) 0.3980(2) 0.27733(16) 0.0251(4) Uani 1 4 d .
C4 C 1.20619(16) 0.4910(2) 0.37041(15) 0.0228(4) Uani 1 4 d .
C5 C 0.89114(16) 0.4083(2) 0.46484(15) 0.0208(4) Uani 1 4 d .
C6 C 0.99472(16) 0.4020(2) 0.40199(16) 0.0208(4) Uani 1 4 d .
C7 C 1.10342(15) 0.4974(2) 0.43696(15) 0.0202(4) Uani 1 4 d .
C8 C 0.79696(16) 0.1596(2) 0.47710(16) 0.0240(4) Uani 1 4 d .
C9 C 0.67325(17) 0.0782(2) 0.48765(18) 0.0270(5) Uani 1 4 d .
C10 C 0.69755(19) -0.0822(2) 0.53387(18) 0.0322(5) Uani 1 4 d .
C11 C 0.70913(16) 0.3361(2) 0.31770(16) 0.0232(4) Uani 1 4 d .
C12 C 0.57679(17) 0.4017(2) 0.31805(17) 0.0265(5) Uani 1 4 d .
C13 C 0.57894(18) 0.5668(2) 0.35681(19) 0.0320(5) Uani 1 4 d .
H1 H 0.92803 0.2378 0.28184 0.0283 Uiso 1 4 calc R
H2 H 1.09635 0.23588 0.1791 0.0303 Uiso 1 4 calc R
H3 H 1.27218 0.39728 0.23412 0.0301 Uiso 1 4 calc R
H4 H 1.27833 0.55351 0.39206 0.0274 Uiso 1 4 calc R
H8A H 0.85038 0.16019 0.55403 0.0288 Uiso 1 4 calc R
H8B H 0.84281 0.1018 0.4232 0.0288 Uiso 1 4 calc R
H9A H 0.62613 0.13593 0.54061 0.0324 Uiso 1 4 calc R
H9B H 0.62032 0.07402 0.41056 0.0324 Uiso 1 4 calc R
H10A H 0.74859 -0.07806 0.61084 0.0387 Uiso 1 4 calc R
H10B H 0.74316 -0.13984 0.48094 0.0387 Uiso 1 4 calc R
H10C H 0.61655 -0.13205 0.53964 0.0387 Uiso 1 4 calc R
H11A H 0.70168 0.2362 0.27819 0.0278 Uiso 1 4 calc R
H11B H 0.75753 0.40423 0.27263 0.0278 Uiso 1 4 calc R
H12A H 0.52882 0.39391 0.2389 0.0318 Uiso 1 4 calc R
H12B H 0.5318 0.34036 0.37057 0.0318 Uiso 1 4 calc R
H13A H 0.62284 0.62839 0.30483 0.0384 Uiso 1 4 calc R
H13B H 0.6235 0.57485 0.43628 0.0384 Uiso 1 4 calc R
H13C H 0.49188 0.60367 0.35428 0.0384 Uiso 1 4 calc R

loop_
_atom_site_aniso_label
_atom_site_aniso_U_11
_atom_site_aniso_U_22
_atom_site_aniso_U_33
_atom_site_aniso_U_12
_atom_site_aniso_U_13
_atom_site_aniso_U_23
N1 0.0187(8) 0.0199(9) 0.0233(8) -0.0026(6) 0.0000(6) 0.0007(6)
C1 0.0206(9) 0.0226(10) 0.0265(10) -0.0007(7) -0.0002(8) -0.0018(8)
C2 0.0254(10) 0.0251(11) 0.0250(10) 0.0018(8) 0.0027(8) -0.0033(8)
C3 0.0213(9) 0.0284(11) 0.0263(10) 0.0017(8) 0.0059(8) 0.0020(8)
C4 0.0181(9) 0.0232(10) 0.0268(10) -0.0018(7) 0.0017(8) 0.0036(8)
C5 0.0171(9) 0.0205(10) 0.0239(10) -0.0008(7) -0.0001(7) 0.0027(7)
C6 0.0198(9) 0.0189(10) 0.0225(9) 0.0010(7) -0.0007(7) 0.0026(7)
C7 0.0178(9) 0.0185(10) 0.0237(10) 0.0011(7) 0.0012(7) 0.0026(7)
C8 0.0213(9) 0.0225(11) 0.0273(10) -0.0000(7) 0.0001(8) 0.0005(8)
C9 0.0244(10) 0.0244(11) 0.0322(11) -0.0040(8) 0.0043(8) 0.0006(8)
C10 0.0345(11) 0.0269(12) 0.0356(12) -0.0061(9) 0.0062(9) 0.0004(9)
C11 0.0221(9) 0.0225(10) 0.0243(10) -0.0016(7) 0.0014(7) -0.0006(8)
C12 0.0205(9) 0.0274(11) 0.0304(11) -0.0015(8) -0.0002(8) 0.0029(8)
C13 0.0262(10) 0.0305(12) 0.0383(12) 0.0052(8) 0.0010(9) 0.0025(9)

loop_
_atom_type_symbol
_atom_type_description
_atom_type_scat_dispersion_real
_atom_type_scat_dispersion_imag
_atom_type_scat_source
C C 0.0181 0.0091
;
International Tables for Crystallography
(Vol. C, Tables 4.2.6.8 and 6.1.1.4)
;
H H 0.0000 0.0000
;
International Tables for Crystallography
(Vol. C, Table 6.1.1.4)
;
N N 0.0311 0.0180
;
International Tables for Crystallography
(Vol. C, Tables 4.2.6.8 and 6.1.1.4)
;

loop_
_geom_angle_atom_site_label_1
_geom_angle_atom_site_label_2
_geom_angle_atom_site_label_3
_geom_angle
_geom_angle_publ_flag
_geom_angle_site_symmetry_1
_geom_angle_site_symmetry_3
C5 N1 C8 113.05(13) yes . .
C5 N1 C11 116.98(14) yes . .
C8 N1 C11 116.00(14) yes . .
C2 C1 C6 121.90(17) yes . .
C1 C2 C3 119.97(17) yes . .
C2 C3 C4 120.47(18) yes . .
C3 C4 C7 121.63(16) yes . .
N1 C5 C6 122.37(16) yes . .
N1 C5 C7 117.56(16) yes . 3_766
C6 C5 C7 120.02(15) yes . 3_766
C1 C6 C5 122.88(16) yes . .
C1 C6 C7 117.88(16) yes . .
C5 C6 C7 119.23(16) yes . .
C4 C7 C5 121.17(15) yes . 3_766
C4 C7 C6 118.12(16) yes . .
C5 C7 C6 120.70(16) yes 3_766 .
N1 C8 C9 113.78(14) yes . .
C8 C9 C10 111.11(15) yes . .
N1 C11 C12 113.08(15) yes . .
C11 C12 C13 112.84(15) yes . .
C2 C1 H1 119.055 no . .
C6 C1 H1 119.045 no . .
C1 C2 H2 120.017 no . .
C3 C2 H2 120.012 no . .
C2 C3 H3 119.767 no . .
C4 C3 H3 119.766 no . .
C3 C4 H4 119.187 no . .
C7 C4 H4 119.184 no . .
N1 C8 H8A 108.800 no . .
N1 C8 H8B 108.799 no . .
C9 C8 H8A 108.808 no . .
C9 C8 H8B 108.804 no . .
H8A C8 H8B 107.679 no . .
C8 C9 H9A 109.413 no . .
C8 C9 H9B 109.417 no . .
C10 C9 H9A 109.408 no . .
C10 C9 H9B 109.412 no . .
H9A C9 H9B 108.022 no . .
C9 C10 H10A 109.473 no . .
C9 C10 H10B 109.473 no . .
C9 C10 H10C 109.468 no . .
H10A C10 H10B 109.478 no . .
H10A C10 H10C 109.463 no . .
H10B C10 H10C 109.472 no . .
N1 C11 H11A 108.961 no . .
N1 C11 H11B 108.963 no . .
C12 C11 H11A 108.965 no . .
C12 C11 H11B 108.965 no . .
H11A C11 H11B 107.770 no . .
C11 C12 H12A 109.019 no . .
C11 C12 H12B 109.026 no . .
C13 C12 H12A 109.014 no . .
C13 C12 H12B 109.019 no . .
H12A C12 H12B 107.801 no . .
C12 C13 H13A 109.467 no . .
C12 C13 H13B 109.465 no . .
C12 C13 H13C 109.472 no . .
H13A C13 H13B 109.471 no . .
H13A C13 H13C 109.476 no . .
H13B C13 H13C 109.477 no . .

loop_
_geom_bond_atom_site_label_1
_geom_bond_atom_site_label_2
_geom_bond_distance
_geom_bond_publ_flag
_geom_bond_site_symmetry_2
N1 C5 1.434(2) yes .
N1 C8 1.469(2) yes .
N1 C11 1.475(2) yes .
C1 C2 1.359(3) yes .
C1 C6 1.430(3) yes .
C2 C3 1.420(3) yes .
C3 C4 1.355(3) yes .
C4 C7 1.432(3) yes .
C5 C6 1.411(3) yes .
C5 C7 1.407(3) yes 3_766
C6 C7 1.442(2) yes .
C8 C9 1.522(3) yes .
C9 C10 1.520(3) yes .
C11 C12 1.526(3) yes .
C12 C13 1.522(3) yes .
C1 H1 0.950 no .
C2 H2 0.950 no .
C3 H3 0.950 no .
C4 H4 0.950 no .
C8 H8A 0.990 no .
C8 H8B 0.990 no .
C9 H9A 0.990 no .
C9 H9B 0.990 no .
C10 H10A 0.980 no .
C10 H10B 0.980 no .
C10 H10C 0.980 no .
C11 H11A 0.990 no .
C11 H11B 0.990 no .
C12 H12A 0.990 no .
C12 H12B 0.990 no .
C13 H13A 0.980 no .
C13 H13B 0.980 no .
C13 H13C 0.980 no .

loop_
_geom_contact_atom_site_label_1
_geom_contact_atom_site_label_2
_geom_contact_distance
_geom_contact_publ_flag
_geom_contact_site_symmetry_2
N1 C1 2.955(2) no .
N1 C4 2.812(2) no 3_766
N1 C13 3.118(2) no .
C1 C4 2.786(2) no .
C1 C8 3.385(3) no .
C1 C11 3.117(3) no .
C2 C7 2.825(3) no .
C3 C6 2.824(3) no .
C4 C8 3.554(3) no 3_766
C5 C5 2.851(2) no 3_766
C5 C12 3.538(2) no .
C6 C6 2.850(3) no 3_766
C6 C8 3.209(3) no .
C6 C11 3.118(2) no .
C7 C7 2.821(2) no 3_766
C7 C8 3.308(3) no 3_766
C7 C11 3.559(2) no 3_766
C8 C12 3.498(3) no .
C9 C11 3.071(3) no .
C9 C12 3.533(3) no .
N1 H1 2.6415 no .
N1 H4 2.4685 no 3_766
N1 H9A 2.7038 no .
N1 H9B 2.7219 no .
N1 H12A 3.3325 no .
N1 H12B 2.6545 no .
N1 H13A 3.4514 no .
N1 H13B 2.8207 no .
C1 H3 3.2583 no .
C1 H8B 2.9065 no .
C1 H11A 3.1842 no .
C1 H11B 2.6855 no .
C2 H4 3.2644 no .
C3 H1 3.2629 no .
C3 H13B 3.5807 no 3_766
C4 H2 3.2600 no .
C4 H8A 3.2741 no 3_766
C4 H13B 2.7433 no 3_766
C5 H1 2.6809 no .
C5 H4 2.6500 no 3_766
C5 H8A 2.4832 no .
C5 H8B 2.7763 no .
C5 H11A 3.1365 no .
C5 H11B 2.4745 no .
C5 H13B 3.1841 no .
C6 H2 3.2950 no .
C6 H4 3.3233 no .
C6 H8A 3.2892 no .
C6 H8B 3.1282 no .
C6 H11A 3.5612 no .
C6 H11B 2.7520 no .
C7 H1 3.3186 no .
C7 H3 3.2889 no .
C7 H8A 3.0537 no 3_766
C7 H11B 3.5971 no 3_766
C7 H13B 3.1354 no 3_766
C8 H1 2.9173 no .
C8 H4 3.1139 no 3_766
C8 H10A 2.7016 no .
C8 H10B 2.6995 no .
C8 H10C 3.3508 no .
C8 H11A 2.4847 no .
C8 H11B 3.1929 no .
C8 H12B 3.3259 no .
C9 H4 3.5400 no 3_766
C9 H11A 2.8612 no .
C9 H12B 2.9781 no .
C10 H8A 2.6749 no .
C10 H8B 2.6941 no .
C11 H1 2.5796 no .
C11 H4 3.5003 no 3_766
C11 H8A 3.3235 no .
C11 H8B 2.7002 no .
C11 H9A 3.3591 no .
C11 H9B 2.7716 no .
C11 H13A 2.7301 no .
C11 H13B 2.7427 no .
C11 H13C 3.3743 no .
C12 H4 3.5263 no 3_766
C12 H9A 3.4745 no .
C12 H9B 3.0907 no .
C13 H4 3.2725 no 3_766
C13 H11A 3.3719 no .
C13 H11B 2.6788 no .
H1 H2 2.2961 no .
H1 H8A 3.4569 no .
H1 H8B 2.3235 no .
H1 H11A 2.4087 no .
H1 H11B 2.3258 no .
H2 H3 2.3667 no .
H3 H4 2.2897 no .
H4 H8A 2.9798 no 3_766
H4 H9A 2.9830 no 3_766
H4 H12B 3.3170 no 3_766
H4 H13B 2.4012 no 3_766
H8A H9A 2.3841 no .
H8A H9B 2.8651 no .
H8A H10A 2.4944 no .
H8A H10B 2.9544 no .
H8A H10C 3.5704 no .
H8A H11A 3.4369 no .
H8B H9A 2.8652 no .
H8B H9B 2.3692 no .
H8B H10A 2.9868 no .
H8B H10B 2.5125 no .
H8B H10C 3.5835 no .
H8B H11A 2.4053 no .
H8B H11B 3.2451 no .
H9A H10A 2.3699 no .
H9A H10B 2.8608 no .
H9A H10C 2.3613 no .
H9A H11A 3.3869 no .
H9A H12B 2.7564 no .
H9B H10A 2.8608 no .
H9B H10B 2.3715 no .
H9B H10C 2.3598 no .
H9B H11A 2.3561 no .
H9B H12A 3.5095 no .
H9B H12B 2.5455 no .
H11A H12A 2.3009 no .
H11A H12B 2.4169 no .
H11A H13A 3.5776 no .
H11B H12A 2.4163 no .
H11B H12B 2.8641 no .
H11B H13A 2.5007 no .
H11B H13B 2.9519 no .
H11B H13C 3.5763 no .
H12A H13A 2.3737 no .
H12A H13B 2.8584 no .
H12A H13C 2.3499 no .
H12B H13A 2.8587 no .
H12B H13B 2.3639 no .
H12B H13C 2.3595 no .
C1 H8A 3.1254 no 4_554
C1 H10A 3.3866 no 3_756
C2 H8A 3.2043 no 4_554
C2 H8B 3.3954 no 2_755
C2 H10A 2.9385 no 3_756
C2 H10B 3.3601 no 2_755
C2 H13A 3.4699 no 2_745
C3 H1 3.3319 no 2_755
C3 H8B 2.9291 no 2_755
C3 H9B 3.4521 no 2_755
C3 H10A 3.1148 no 3_756
C3 H10B 3.1586 no 2_755
C3 H10B 3.5988 no 3_756
C3 H10C 3.5419 no 3_756
C3 H11A 3.2405 no 2_755
C3 H12A 3.5662 no 1_655
C3 H12B 3.5543 no 1_655
C3 H13A 3.2414 no 2_745
C3 H13C 3.5740 no 1_655
C4 H1 3.0302 no 2_755
C4 H8B 3.5208 no 2_755
C4 H10B 3.5462 no 3_756
C4 H11A 3.0178 no 2_755
C4 H13C 3.2357 no 1_655
C5 H2 3.3480 no 2_755
C5 H2 3.3247 no 4_555
C6 H2 3.1955 no 2_755
C6 H2 3.4715 no 4_555
C7 H1 3.2916 no 2_755
C7 H2 3.1537 no 2_755
C7 H2 3.4975 no 4_555
C8 H3 3.3767 no 2_745
C8 H11B 3.5704 no 4_555
C9 H3 3.1583 no 2_745
C9 H10C 3.0981 no 3_656
C9 H11B 3.3140 no 4_555
C9 H12A 3.5497 no 2_645
C9 H12A 3.5052 no 4_555
C10 H3 3.1877 no 2_745
C10 H9A 3.4691 no 3_656
C10 H9B 3.5427 no 3_656
C10 H11B 3.1748 no 4_555
C10 H12A 3.5944 no 4_555
C10 H13A 3.3876 no 4_555
C10 H13B 3.2822 no 1_545
C11 H4 3.5018 no 2_745
C11 H9A 3.2296 no 4_554
C11 H10A 3.2876 no 4_554
C11 H13C 3.3995 no 2_645
C12 H3 3.2558 no 1_455
C12 H9A 3.3629 no 4_554
C12 H9B 3.4924 no 2_655
C12 H10A 3.5862 no 4_554
C12 H13A 3.3902 no 2_645
C12 H13C 3.3200 no 2_645
C13 H3 3.5480 no 2_755
C13 H4 3.2927 no 1_455
C13 H9B 3.5084 no 2_655
C13 H10B 3.3311 no 1_565
C13 H10C 3.3871 no 1_565
C13 H11A 3.5071 no 2_655
C13 H12A 3.2380 no 2_655
H1 C3 3.3319 no 2_745
H1 C4 3.0302 no 2_745
H1 C7 3.2916 no 2_745
H1 H4 3.2085 no 2_745
H1 H8A 2.8099 no 4_554
H2 C5 3.3480 no 2_745
H2 C5 3.3247 no 4_554
H2 C6 3.1955 no 2_745
H2 C6 3.4715 no 4_554
H2 C7 3.1537 no 2_745
H2 C7 3.4975 no 4_554
H2 H8A 2.9567 no 4_554
H2 H8B 3.5269 no 2_755
H2 H10A 3.0796 no 3_756
H2 H10B 2.9183 no 2_755
H2 H11B 3.3193 no 2_745
H2 H13A 3.1210 no 2_745
H3 C8 3.3767 no 2_755
H3 C9 3.1583 no 2_755
H3 C10 3.1877 no 2_755
H3 C12 3.2558 no 1_655
H3 C13 3.5480 no 2_745
H3 H8B 2.7304 no 2_755
H3 H9B 2.6699 no 2_755
H3 H10A 3.3645 no 3_756
H3 H10B 2.5070 no 2_755
H3 H10C 3.5668 no 2_755
H3 H10C 3.5916 no 3_756
H3 H11A 3.0020 no 2_755
H3 H12A 2.7302 no 1_655
H3 H12B 3.0296 no 1_655
H3 H13A 2.6850 no 2_745
H3 H13C 3.1317 no 1_655
H4 C11 3.5018 no 2_755
H4 C13 3.2927 no 1_655
H4 H1 3.2085 no 2_755
H4 H11A 2.5851 no 2_755
H4 H12B 3.3299 no 1_655
H4 H13C 2.4218 no 1_655
H8A C1 3.1254 no 4_555
H8A C2 3.2043 no 4_555
H8A H1 2.8099 no 4_555
H8A H2 2.9567 no 4_555
H8A H11A 3.3689 no 4_555
H8A H11B 2.9163 no 4_555
H8B C2 3.3954 no 2_745
H8B C3 2.9291 no 2_745
H8B C4 3.5208 no 2_745
H8B H2 3.5269 no 2_745
H8B H3 2.7304 no 2_745
H9A C10 3.4691 no 3_656
H9A C11 3.2296 no 4_555
H9A C12 3.3629 no 4_555
H9A H9B 3.3286 no 3_656
H9A H10C 2.6228 no 3_656
H9A H11A 2.9877 no 4_555
H9A H11B 2.8806 no 4_555
H9A H12A 2.6768 no 4_555
H9A H13C 2.9632 no 3_666
H9B C3 3.4521 no 2_745
H9B C10 3.5427 no 3_656
H9B C12 3.4924 no 2_645
H9B C13 3.5084 no 2_645
H9B H3 2.6699 no 2_745
H9B H9A 3.3286 no 3_656
H9B H10C 2.7207 no 3_656
H9B H12A 2.6975 no 2_645
H9B H13A 3.3726 no 2_645
H9B H13C 3.1538 no 2_645
H10A C1 3.3866 no 3_756
H10A C2 2.9385 no 3_756
H10A C3 3.1148 no 3_756
H10A C11 3.2876 no 4_555
H10A C12 3.5862 no 4_555
H10A H2 3.0796 no 3_756
H10A H3 3.3645 no 3_756
H10A H11B 2.4181 no 4_555
H10A H12A 3.3692 no 4_555
H10A H13A 2.8227 no 4_555
H10B C2 3.3601 no 2_745
H10B C3 3.1586 no 2_745
H10B C3 3.5988 no 3_756
H10B C4 3.5462 no 3_756
H10B C13 3.3311 no 1_545
H10B H2 2.9183 no 2_745
H10B H3 2.5070 no 2_745
H10B H12A 3.5945 no 2_645
H10B H13A 3.0426 no 1_545
H10B H13B 2.8315 no 1_545
H10C C3 3.5419 no 3_756
H10C C9 3.0981 no 3_656
H10C C13 3.3871 no 1_545
H10C H3 3.5668 no 2_745
H10C H3 3.5916 no 3_756
H10C H9A 2.6228 no 3_656
H10C H9B 2.7207 no 3_656
H10C H10C 3.4321 no 3_656
H10C H11B 3.5311 no 4_555
H10C H12A 3.3951 no 2_645
H10C H12A 3.3581 no 4_555
H10C H12B 2.7268 no 3_656
H10C H13A 3.4610 no 1_545
H10C H13A 3.0787 no 4_555
H10C H13B 2.8526 no 1_545
H10C H13C 3.3186 no 1_545
H11A C3 3.2405 no 2_745
H11A C4 3.0178 no 2_745
H11A C13 3.5071 no 2_645
H11A H3 3.0020 no 2_745
H11A H4 2.5851 no 2_745
H11A H8A 3.3689 no 4_554
H11A H9A 2.9877 no 4_554
H11A H13A 3.5854 no 2_645
H11A H13C 2.6621 no 2_645
H11B C8 3.5703 no 4_554
H11B C9 3.3140 no 4_554
H11B C10 3.1748 no 4_554
H11B H2 3.3193 no 2_755
H11B H8A 2.9163 no 4_554
H11B H9A 2.8806 no 4_554
H11B H10A 2.4181 no 4_554
H11B H10C 3.5311 no 4_554
H12A C3 3.5662 no 1_455
H12A C9 3.5497 no 2_655
H12A C9 3.5052 no 4_554
H12A C10 3.5944 no 4_554
H12A C13 3.2380 no 2_645
H12A H3 2.7302 no 1_455
H12A H9A 2.6768 no 4_554
H12A H9B 2.6975 no 2_655
H12A H10A 3.3692 no 4_554
H12A H10B 3.5945 no 2_655
H12A H10C 3.3951 no 2_655
H12A H10C 3.3581 no 4_554
H12A H13A 2.8466 no 2_645
H12A H13C 2.7723 no 2_645
H12B C3 3.5543 no 1_455
H12B H3 3.0296 no 1_455
H12B H4 3.3299 no 1_455
H12B H10C 2.7268 no 3_656
H12B H13A 3.0667 no 2_645
H12B H13B 3.0707 no 3_666
H12B H13C 3.3269 no 2_645
H12B H13C 3.2866 no 3_666
H13A C2 3.4699 no 2_755
H13A C3 3.2414 no 2_755
H13A C10 3.3876 no 4_554
H13A C12 3.3902 no 2_655
H13A H2 3.1210 no 2_755
H13A H3 2.6850 no 2_755
H13A H9B 3.3726 no 2_655
H13A H10A 2.8227 no 4_554
H13A H10B 3.0426 no 1_565
H13A H10C 3.4610 no 1_565
H13A H10C 3.0787 no 4_554
H13A H11A 3.5854 no 2_655
H13A H12A 2.8466 no 2_655
H13A H12B 3.0667 no 2_655
H13B C10 3.2822 no 1_565
H13B H10B 2.8315 no 1_565
H13B H10C 2.8526 no 1_565
H13B H12B 3.0707 no 3_666
H13B H13B 3.4646 no 3_666
H13B H13C 3.2854 no 3_666
H13C C3 3.5740 no 1_455
H13C C4 3.2357 no 1_455
H13C C11 3.3995 no 2_655
H13C C12 3.3200 no 2_655
H13C H3 3.1317 no 1_455
H13C H4 2.4218 no 1_455
H13C H9A 2.9632 no 3_666
H13C H9B 3.1538 no 2_655
H13C H10C 3.3186 no 1_565
H13C H11A 2.6621 no 2_655
H13C H12A 2.7723 no 2_655
H13C H12B 3.3269 no 2_655
H13C H12B 3.2866 no 3_666
H13C H13B 3.2854 no 3_666

loop_
_geom_torsion_atom_site_label_1
_geom_torsion_atom_site_label_2
_geom_torsion_atom_site_label_3
_geom_torsion_atom_site_label_4
_geom_torsion
_geom_torsion_publ_flag
_geom_torsion_site_symmetry_1
_geom_torsion_site_symmetry_3
_geom_torsion_site_symmetry_4
C5 N1 C8 C9 158.57(13) no . . .
C8 N1 C5 C6 79.41(19) no . . .
C8 N1 C5 C7 -98.20(17) no . . 3_766
C5 N1 C11 C12 -114.65(16) no . . .
C11 N1 C5 C6 -59.3(2) no . . .
C11 N1 C5 C7 123.10(16) no . . 3_766
C8 N1 C11 C12 107.86(16) no . . .
C11 N1 C8 C9 -62.31(19) no . . .
C2 C1 C6 C5 178.64(15) no . . .
C2 C1 C6 C7 -1.9(2) no . . .
C6 C1 C2 C3 0.7(3) no . . .
C1 C2 C3 C4 0.8(3) no . . .
C2 C3 C4 C7 -0.9(3) no . . .
C3 C4 C7 C5 178.47(15) no . . 3_766
C3 C4 C7 C6 -0.3(2) no . . .
N1 C5 C6 C1 -0.4(3) no . . .
N1 C5 C6 C7 -179.93(13) no . . .
N1 C5 C7 C4 -1.2(2) no . 3_766 3_766
N1 C5 C7 C6 -179.92(13) no . 3_766 3_766
C6 C5 C7 C4 -178.85(14) no . 3_766 3_766
C6 C5 C7 C6 2.4(2) no . 3_766 3_766
C7 C5 C6 C1 177.13(14) no 3_766 . .
C7 C5 C6 C7 -2.4(2) no 3_766 . .
C1 C6 C7 C4 1.6(2) no . . .
C1 C6 C7 C5 -177.14(14) no . . 3_766
C5 C6 C7 C4 -178.83(14) no . . .
C5 C6 C7 C5 2.4(2) no . . 3_766
N1 C8 C9 C10 -178.69(13) no . . .
N1 C11 C12 C13 69.20(19) no . . .
